data_2102691
loop_
_publ_author_name
'Blake, Alexander J.'
'Li, Wan-Sheung'
'Lippolis, Vito'
'Parsons, Simon'
'Schr\"oder, Martin'

_publ_section_title
;
 Extended structures of polyiodide salts of transition metal
 macrocyclic complexes
;
_journal_coeditor_code GP5013
_journal_issue 1
_journal_name_full 'Acta Crystallographica Section B'
_journal_page_first 81
_journal_page_last 92
_journal_paper_doi 10.1107/S0108768106041668
_journal_volume 63
_journal_year 2007
_chemical_formula_moiety 'C12 H24 Ni S6 2+, 2(I3 -)'
_chemical_formula_sum 'C12 H24 I6 Ni S6'
_chemical_formula_weight 1180.82
_chemical_name_systematic
;
 ?
;
_space_group_IT_number 14
_symmetry_cell_setting monoclinic
_symmetry_space_group_name_Hall '-P 2ybc'
_symmetry_space_group_name_H-M 'P 1 21/c 1'
_atom_sites_solution_hydrogens geom
_atom_sites_solution_primary direct
_atom_sites_solution_secondary difmap
_audit_creation_method 'enCIFer editing of SHELXL97 CIF output'
_cell_angle_alpha 90.00
_cell_angle_beta 97.83(3)
_cell_angle_gamma 90.00
_cell_formula_units_Z 2
_cell_length_a 9.4450(18)
_cell_length_b 9.042(2)
_cell_length_c 16.449(3)
_cell_measurement_temperature 150(2)
_cell_volume 1391.7(5)
_computing_cell_refinement 'Stadi4 (Stoe & Cie, 1996a)'
_computing_data_collection 'Stadi4 (Stoe & Cie, 1996a)'
_computing_data_reduction 'X-RED (Stoe & Cie, 1996b)'
_computing_molecular_graphics 'MERCURY (Macrae et al., 2006)'
_computing_publication_material 'enCIFer (Allen et al., 2004; PLATON (Spek, 2003)'
_computing_structure_refinement 'SHELXL97 (Sheldrick, 1998)'
_computing_structure_solution 'SHELXS97 (Sheldrick, 1990)'
_diffrn_ambient_temperature 150(2)
_diffrn_measured_fraction_theta_full 0.992
_diffrn_measured_fraction_theta_max 0.992
_diffrn_measurement_device_type 'Stoe Stadi-4 four-circle'
_diffrn_measurement_method '\w-\q, profile learning'
_diffrn_radiation_monochromator graphite
_diffrn_radiation_source 'fine-focus sealed tube'
_diffrn_radiation_type MoK\a
_diffrn_radiation_wavelength 0.71073
_diffrn_reflns_av_R_equivalents 0.013
_diffrn_reflns_av_sigmaI/netI 0.011
_diffrn_reflns_limit_h_max 10
_diffrn_reflns_limit_h_min -10
_diffrn_reflns_limit_k_max 9
_diffrn_reflns_limit_k_min 0
_diffrn_reflns_limit_l_max 17
_diffrn_reflns_limit_l_min 0
_diffrn_reflns_number 2173
_diffrn_reflns_theta_full 22.49
_diffrn_reflns_theta_max 22.49
_diffrn_reflns_theta_min 2.58
_diffrn_standards_decay_% 0
_diffrn_standards_interval_time 60
_diffrn_standards_number 3
_exptl_absorpt_coefficient_mu 7.803
_exptl_absorpt_correction_T_max 0.048
_exptl_absorpt_correction_T_min 0.020
_exptl_absorpt_correction_type psi-scan
_exptl_absorpt_process_details '(X-RED; Stoe & Cie, 1995a)'
_exptl_crystal_colour 'deep red'
_exptl_crystal_density_diffrn 2.818
_exptl_crystal_density_method 'not measured'
_exptl_crystal_description block
_exptl_crystal_F_000 1076
_exptl_crystal_size_max 0.42
_exptl_crystal_size_mid 0.39
_exptl_crystal_size_min 0.39
_refine_diff_density_max 0.87
_refine_diff_density_min -1.28
_refine_ls_extinction_coef 0.0029(2)
_refine_ls_extinction_expression Fc^*^=kFc[1+0.001xFc^2^\l^3^/sin(2\q)]^-1/4^
_refine_ls_extinction_method SHELXL
_refine_ls_goodness_of_fit_ref 1.17
_refine_ls_hydrogen_treatment constr
_refine_ls_matrix_type full
_refine_ls_number_parameters 116
_refine_ls_number_reflns 1801
_refine_ls_number_restraints 0
_refine_ls_restrained_S_all 1.17
_refine_ls_R_factor_all 0.0353
_refine_ls_R_factor_gt 0.0332
_refine_ls_shift/su_max 0.001
_refine_ls_shift/su_mean 0.000
_refine_ls_structure_factor_coef Fsqd
_refine_ls_weighting_details 'calc w=1/[\s^2^(Fo^2^)+(0.047P)^2^+5.88P] where P=(Fo^2^+2Fc^2^)/3'
_refine_ls_weighting_scheme calc
_refine_ls_wR_factor_gt 0.0852
_refine_ls_wR_factor_ref 0.0876
_reflns_number_gt 1688
_reflns_number_total 1801
_reflns_threshold_expression I>2\s(I)
_cod_data_source_file gp5013.cif
_cod_data_source_block 2
_cod_depositor_comments
;
The following automatic conversions were performed:
'_symmetry_cell_setting' value 'Monoclinic' changed to 'monoclinic'
according to '/home/saulius/struct/CIF-dictionaries/cif_core.dic'
dictionary named 'cif_core.dic' version 2.4.1 from 2010-06-29.

Automatic conversion script
Id: cif_fix_enum 1527 2010-12-29 10:47:43Z saulius 

The following automatic conversions were performed:

'_symmetry_cell_setting' value 'Monoclinic' changed to 'monoclinic'
according to /home/saulius/struct/CIF-dictionaries/cif_core.dic
dictionary named 'cif_core.dic' version 2.4.1 from 2010-06-29.

Automatic conversion script
Id: cif_fix_values 1715 2011-07-08 13:25:40Z adriana 
;
_cod_database_code 2102691
_cod_database_fobs_code 2102691

loop_
_symmetry_equiv_pos_as_xyz
'x, y, z'
'-x, y+1/2, -z+1/2'
'-x, -y, -z'
'x, -y-1/2, z-1/2'

loop_
_atom_site_type_symbol
_atom_site_label
_atom_site_fract_x
_atom_site_fract_y
_atom_site_fract_z
_atom_site_U_iso_or_equiv
_atom_site_adp_type
_atom_site_calc_flag
_atom_site_refinement_flags
_atom_site_occupancy
Ni Ni 1.0000 0.0000 1.0000 0.0225(3) Uani d S 1
S S1 0.75677(17) -0.08073(19) 0.99551(10) 0.0258(4) Uani d . 1
S S4 0.91385(17) 0.21363(18) 0.92215(10) 0.0257(4) Uani d . 1
S S7 1.01175(17) -0.12749(19) 0.87452(10) 0.0256(4) Uani d . 1
C C2 0.6657(7) 0.0935(8) 0.9699(4) 0.0290(16) Uani d . 1
H H2A 0.5628 0.0732 0.9535 0.035 Uiso calc R 1
H H2B 0.6747 0.1560 1.0197 0.035 Uiso calc R 1
C C3 0.7211(7) 0.1805(8) 0.9014(4) 0.0284(15) Uani d . 1
H H3A 0.6707 0.2766 0.8947 0.034 Uiso calc R 1
H H3B 0.6994 0.1251 0.8493 0.034 Uiso calc R 1
C C5 0.9716(7) 0.1659(8) 0.8242(4) 0.0297(16) Uani d . 1
H H5A 0.9233 0.2332 0.7817 0.036 Uiso calc R 1
H H5B 1.0755 0.1846 0.8282 0.036 Uiso calc R 1
C C6 0.9432(8) 0.0089(7) 0.7959(4) 0.0289(17) Uani d . 1
H H6A 0.9886 -0.0084 0.7459 0.035 Uiso calc R 1
H H6B 0.8389 -0.0053 0.7812 0.035 Uiso calc R 1
C C8 0.8617(7) -0.2525(8) 0.8758(4) 0.0317(16) Uani d . 1
H H8A 0.8391 -0.2975 0.8207 0.038 Uiso calc R 1
H H8B 0.8912 -0.3333 0.9151 0.038 Uiso calc R 1
C C9 0.7252(7) -0.1817(8) 0.8991(4) 0.0291(16) Uani d . 1
H H9A 0.6535 -0.2600 0.9036 0.035 Uiso calc R 1
H H9B 0.6853 -0.1131 0.8549 0.035 Uiso calc R 1
I I1 0.55955(5) -0.01163(5) 0.67081(3) 0.0296(2) Uani d . 1
I I2 0.77572(6) 0.00215(5) 0.56196(3) 0.0350(2) Uani d . 1
I I3 0.34659(5) -0.02858(6) 0.78551(3) 0.0376(2) Uani d . 1

loop_
_atom_site_aniso_label
_atom_site_aniso_U_11
_atom_site_aniso_U_22
_atom_site_aniso_U_33
_atom_site_aniso_U_12
_atom_site_aniso_U_13
_atom_site_aniso_U_23
Ni 0.0194(7) 0.0256(7) 0.0222(7) -0.0003(5) 0.0017(5) 0.0004(5)
S1 0.0220(8) 0.0281(9) 0.0266(9) -0.0008(7) 0.0014(7) 0.0009(7)
S4 0.0229(8) 0.0272(9) 0.0267(9) 0.0002(7) 0.0020(7) 0.0020(7)
S7 0.0252(9) 0.0288(9) 0.0227(8) 0.0000(7) 0.0026(7) -0.0018(7)
C2 0.019(3) 0.033(4) 0.035(4) 0.002(3) 0.001(3) -0.003(3)
C3 0.020(3) 0.031(4) 0.032(4) 0.003(3) -0.001(3) 0.002(3)
C5 0.026(3) 0.037(4) 0.027(4) 0.003(3) 0.004(3) 0.007(3)
C6 0.024(4) 0.040(4) 0.023(4) 0.004(3) 0.002(3) 0.003(3)
C8 0.032(4) 0.031(4) 0.031(4) -0.004(3) 0.000(3) -0.007(3)
C9 0.023(3) 0.030(4) 0.033(4) -0.007(3) 0.000(3) -0.003(3)
I1 0.0243(3) 0.0319(3) 0.0308(3) -0.00061(18) -0.0027(2) 0.00002(18)
I2 0.0350(4) 0.0353(3) 0.0352(3) -0.00155(19) 0.0065(2) -0.00048(19)
I3 0.0271(3) 0.0497(4) 0.0358(3) 0.0043(2) 0.0036(2) 0.0031(2)

loop_
_atom_type_symbol
_atom_type_description
_atom_type_scat_dispersion_real
_atom_type_scat_dispersion_imag
_atom_type_scat_source
C C 0.0033 0.0016 'International Tables Vol C Tables 4.2.6.8 and 6.1.1.4'
H H 0.0000 0.0000 'International Tables Vol C Tables 4.2.6.8 and 6.1.1.4'
I I -0.4742 1.8119 'International Tables Vol C Tables 4.2.6.8 and 6.1.1.4'
Ni Ni 0.3393 1.1124 'International Tables Vol C Tables 4.2.6.8 and 6.1.1.4'
S S 0.1246 0.1234 'International Tables Vol C Tables 4.2.6.8 and 6.1.1.4'

loop_
_geom_angle_atom_site_label_1
_geom_angle_atom_site_label_2
_geom_angle_atom_site_label_3
_geom_angle
_geom_angle_publ_flag
S1 Ni S4 88.56(6) y
S1 Ni S7 89.06(6) y
S4 Ni S7 88.83(6) y
C2 S1 C9 102.5(3) ?
C2 S1 Ni 99.5(2) ?
C9 S1 Ni 102.8(2) ?
C5 S4 C3 101.9(3) ?
C5 S4 Ni 99.3(2) ?
C3 S4 Ni 102.9(2) ?
C8 S7 C6 103.0(3) ?
C8 S7 Ni 99.3(2) ?
C6 S7 Ni 103.4(2) ?
C3 C2 S1 114.8(5) ?
C3 C2 H2A 108.6 ?
S1 C2 H2A 108.6 ?
C3 C2 H2B 108.6 ?
S1 C2 H2B 108.6 ?
H2A C2 H2B 107.5 ?
C2 C3 S4 112.3(4) ?
C2 C3 H3A 109.1 ?
S4 C3 H3A 109.1 ?
C2 C3 H3B 109.1 ?
S4 C3 H3B 109.1 ?
H3A C3 H3B 107.9 ?
C6 C5 S4 115.8(5) ?
C6 C5 H5A 108.3 ?
S4 C5 H5A 108.3 ?
C6 C5 H5B 108.3 ?
S4 C5 H5B 108.3 ?
H5A C5 H5B 107.4 ?
C5 C6 S7 112.5(5) ?
C5 C6 H6A 109.1 ?
S7 C6 H6A 109.1 ?
C5 C6 H6B 109.1 ?
S7 C6 H6B 109.1 ?
H6A C6 H6B 107.8 ?
C9 C8 S7 115.3(5) ?
C9 C8 H8A 108.5 ?
S7 C8 H8A 108.5 ?
C9 C8 H8B 108.5 ?
S7 C8 H8B 108.5 ?
H8A C8 H8B 107.5 ?
C8 C9 S1 112.6(4) ?
C8 C9 H9A 109.1 ?
S1 C9 H9A 109.1 ?
C8 C9 H9B 109.1 ?
S1 C9 H9B 109.1 ?
H9A C9 H9B 107.8 ?
I2 I1 I3 178.25(2) y

loop_
_geom_bond_atom_site_label_1
_geom_bond_atom_site_label_2
_geom_bond_distance
_geom_bond_publ_flag
Ni S1 2.4020(17) y
Ni S4 2.3978(17) y
Ni S7 2.3799(16) y
S1 C2 1.817(7) ?
S1 C9 1.819(7) ?
S4 C5 1.821(7) ?
S4 C3 1.831(6) ?
S7 C8 1.815(7) ?
S7 C6 1.840(7) ?
C2 C3 1.523(10) ?
C2 H2A 0.9900 ?
C2 H2B 0.9900 ?
C3 H3A 0.9900 ?
C3 H3B 0.9900 ?
C5 C6 1.507(10) ?
C5 H5A 0.9900 ?
C5 H5B 0.9900 ?
C6 H6A 0.9900 ?
C6 H6B 0.9900 ?
C8 C9 1.534(10) ?
C8 H8A 0.9900 ?
C8 H8B 0.9900 ?
C9 H9A 0.9900 ?
C9 H9B 0.9900 ?
I1 I2 2.8959(10) y
I1 I3 2.9433(10) y

loop_
_geom_torsion_atom_site_label_1
_geom_torsion_atom_site_label_2
_geom_torsion_atom_site_label_3
_geom_torsion_atom_site_label_4
_geom_torsion
C9 S1 C2 C3 -59.9(5)
S1 C2 C3 S4 -54.5(6)
C5 S4 C3 C2 133.9(5)
C3 S4 C5 C6 -60.6(6)
S4 C5 C6 S7 -52.1(6)
C8 S7 C6 C5 132.0(5)
C6 S7 C8 C9 -61.0(6)
S7 C8 C9 S1 -53.1(7)
C2 S1 C9 C8 132.4(5)
